data_4034743
loop_
_publ_author_name
'Xu, Wei'
'Zhao, Jidong'
'Li, Xiangdong'
'Liu, Yuanhong'

_publ_section_title
;
 Selective [5 + 1] and [5 + 2] Cycloaddition of Ynamides or Propargyl
 Esters with Benzo[ d]isoxazoles via Gold Catalysis.
;
_journal_issue 24
_journal_name_full 'The Journal of organic chemistry'
_journal_page_first 15470
_journal_page_last 15485
_journal_paper_doi 10.1021/acs.joc.8b02935
_journal_volume 83
_journal_year 2018
_chemical_formula_sum 'C23 H20 N2 O3 S'
_chemical_formula_weight 404.47
_space_group_crystal_system orthorhombic
_space_group_IT_number 61
_space_group_name_Hall '-P 2ac 2ab'
_space_group_name_H-M_alt 'P b c a'
_atom_sites_solution_hydrogens geom
_audit_creation_method SHELXL-2013
_cell_angle_alpha 90
_cell_angle_beta 90
_cell_angle_gamma 90
_cell_formula_units_Z 8
_cell_length_a 11.8445(10)
_cell_length_b 17.0045(14)
_cell_length_c 19.8152(16)
_cell_measurement_reflns_used 8914
_cell_measurement_temperature 296(2)
_cell_measurement_theta_max 54.058
_cell_measurement_theta_min 4.667
_cell_volume 3991.0(6)
_computing_cell_refinement 'Bruker SAINT'
_computing_data_collection 'Bruker APEX2'
_computing_data_reduction 'Bruker SAINT'
_computing_molecular_graphics 'Bruker SHELXTL'
_computing_publication_material 'Bruker SHELXTL'
_computing_structure_refinement 'SHELXL-2013 (Sheldrick, 2013)'
_computing_structure_solution 'SHELXS-97 (Sheldrick, 2008)'
_diffrn_ambient_temperature 296(2)
_diffrn_measured_fraction_theta_full 0.999
_diffrn_measured_fraction_theta_max 0.999
_diffrn_measurement_device_type 'Bruker APEX-II CCD'
_diffrn_measurement_method '\f and \w scans'
_diffrn_radiation_type MoK\a
_diffrn_radiation_wavelength 0.71073
_diffrn_reflns_av_R_equivalents 0.0271
_diffrn_reflns_av_unetI/netI 0.0162
_diffrn_reflns_Laue_measured_fraction_full 0.999
_diffrn_reflns_Laue_measured_fraction_max 0.999
_diffrn_reflns_limit_h_max 14
_diffrn_reflns_limit_h_min -9
_diffrn_reflns_limit_k_max 20
_diffrn_reflns_limit_k_min -20
_diffrn_reflns_limit_l_max 24
_diffrn_reflns_limit_l_min -24
_diffrn_reflns_number 26545
_diffrn_reflns_point_group_measured_fraction_full 0.999
_diffrn_reflns_point_group_measured_fraction_max 0.999
_diffrn_reflns_theta_full 25.242
_diffrn_reflns_theta_max 25.498
_diffrn_reflns_theta_min 2.334
_exptl_absorpt_coefficient_mu 0.190
_exptl_absorpt_correction_T_max 0.7456
_exptl_absorpt_correction_T_min 0.5467
_exptl_absorpt_correction_type multi-scan
_exptl_absorpt_process_details sadabs
_exptl_crystal_colour red
_exptl_crystal_density_diffrn 1.346
_exptl_crystal_description prismatic
_exptl_crystal_F_000 1696
_exptl_crystal_size_max 0.200
_exptl_crystal_size_mid 0.170
_exptl_crystal_size_min 0.140
_refine_diff_density_max 0.216
_refine_diff_density_min -0.310
_refine_diff_density_rms 0.037
_refine_ls_extinction_coef 0.0025(3)
_refine_ls_extinction_expression Fc^*^=kFc[1+0.001xFc^2^\l^3^/sin(2\q)]^-1/4^
_refine_ls_extinction_method SHELXL
_refine_ls_goodness_of_fit_ref 1.054
_refine_ls_hydrogen_treatment constr
_refine_ls_matrix_type full
_refine_ls_number_parameters 265
_refine_ls_number_reflns 3721
_refine_ls_number_restraints 0
_refine_ls_restrained_S_all 1.054
_refine_ls_R_factor_all 0.0508
_refine_ls_R_factor_gt 0.0379
_refine_ls_shift/su_max 0.000
_refine_ls_shift/su_mean 0.000
_refine_ls_structure_factor_coef Fsqd
_refine_ls_weighting_details 'w=1/[\s^2^(Fo^2^)+(0.0516P)^2^+1.7049P] where P=(Fo^2^+2Fc^2^)/3'
_refine_ls_weighting_scheme calc
_refine_ls_wR_factor_gt 0.0982
_refine_ls_wR_factor_ref 0.1115
_reflns_Friedel_coverage 0.000
_reflns_number_gt 3006
_reflns_number_total 3721
_reflns_threshold_expression 'I > 2\s(I)'
_cod_data_source_file jo8b02935_si_005.cif
_cod_data_source_block dm17389
_cod_database_code 4034743
_shelx_space_group_comment
; 
The symmetry employed for this shelxl refinement is uniquely defined 
by the following loop, which should always be used as a source of 
symmetry information in preference to the above space-group names. 
They are only intended as comments. 
;
_shelx_estimated_absorpt_t_min 0.963
_shelx_estimated_absorpt_t_max 0.974
_shelxl_version_number 2013-4

loop_
_space_group_symop_operation_xyz
'x, y, z'
'-x+1/2, -y, z+1/2'
'-x, y+1/2, -z+1/2'
'x+1/2, -y+1/2, -z'
'-x, -y, -z'
'x-1/2, y, -z-1/2'
'x, -y-1/2, z-1/2'
'-x-1/2, y-1/2, z'

loop_
_atom_site_label
_atom_site_type_symbol
_atom_site_fract_x
_atom_site_fract_y
_atom_site_fract_z
_atom_site_U_iso_or_equiv
_atom_site_adp_type
_atom_site_occupancy
_atom_site_site_symmetry_order
_atom_site_calc_flag
_atom_site_refinement_flags_posn
_atom_site_refinement_flags_adp
S1 S 0.46304(4) 0.24152(3) 0.49558(2) 0.04493(16) Uani 1 1 d . .
N1 N 0.53400(12) 0.36351(8) 0.63169(7) 0.0383(3) Uani 1 1 d . .
N2 N 0.48672(12) 0.33552(8) 0.49786(7) 0.0365(3) Uani 1 1 d . .
O1 O 0.38537(12) 0.45942(8) 0.63573(6) 0.0511(4) Uani 1 1 d . .
O2 O 0.35270(14) 0.22919(10) 0.52171(10) 0.0804(6) Uani 1 1 d . .
O3 O 0.49008(15) 0.21359(9) 0.42983(7) 0.0670(4) Uani 1 1 d . .
C1 C 0.41591(14) 0.38745(10) 0.53608(8) 0.0358(4) Uani 1 1 d . .
C2 C 0.44713(15) 0.40313(10) 0.60056(8) 0.0374(4) Uani 1 1 d . .
C3 C 0.43475(16) 0.49327(11) 0.69145(9) 0.0425(4) Uani 1 1 d . .
C4 C 0.38810(19) 0.56298(12) 0.71462(10) 0.0536(5) Uani 1 1 d . .
H4 H 0.3257 0.5850 0.6933 0.064 Uiso 1 1 calc R U
C5 C 0.4361(2) 0.59885(13) 0.76983(11) 0.0638(6) Uani 1 1 d . .
H5 H 0.4057 0.6455 0.7863 0.077 Uiso 1 1 calc R U
C6 C 0.5297(2) 0.56581(13) 0.80098(11) 0.0639(6) Uani 1 1 d . .
H6 H 0.5620 0.5907 0.8381 0.077 Uiso 1 1 calc R U
C7 C 0.57477(19) 0.49688(12) 0.77752(10) 0.0526(5) Uani 1 1 d . .
H7 H 0.6379 0.4755 0.7986 0.063 Uiso 1 1 calc R U
C8 C 0.52685(16) 0.45824(10) 0.72217(8) 0.0409(4) Uani 1 1 d . .
C9 C 0.56979(15) 0.38623(10) 0.69068(8) 0.0380(4) Uani 1 1 d . .
C10 C 0.65908(16) 0.33888(10) 0.72331(9) 0.0412(4) Uani 1 1 d . .
C11 C 0.65459(18) 0.32218(12) 0.79241(9) 0.0508(5) Uani 1 1 d . .
H11 H 0.5939 0.3399 0.8180 0.061 Uiso 1 1 calc R U
C12 C 0.7398(2) 0.27955(13) 0.82267(11) 0.0625(6) Uani 1 1 d . .
H12 H 0.7365 0.2686 0.8686 0.075 Uiso 1 1 calc R U
C13 C 0.8295(2) 0.25332(14) 0.78488(14) 0.0687(7) Uani 1 1 d . .
H13 H 0.8876 0.2257 0.8057 0.082 Uiso 1 1 calc R U
C14 C 0.83404(19) 0.26762(14) 0.71596(13) 0.0637(6) Uani 1 1 d . .
H14 H 0.8941 0.2487 0.6905 0.076 Uiso 1 1 calc R U
C15 C 0.74873(17) 0.31020(12) 0.68539(10) 0.0503(5) Uani 1 1 d . .
H15 H 0.7514 0.3197 0.6392 0.060 Uiso 1 1 calc R U
C16 C 0.32431(15) 0.42720(10) 0.49890(9) 0.0392(4) Uani 1 1 d . .
C17 C 0.32966(17) 0.43319(14) 0.42889(10) 0.0555(5) Uani 1 1 d . .
H17 H 0.3873 0.4079 0.4056 0.067 Uiso 1 1 calc R U
C18 C 0.2498(2) 0.47659(16) 0.39336(13) 0.0729(7) Uani 1 1 d . .
H18 H 0.2550 0.4806 0.3467 0.087 Uiso 1 1 calc R U
C19 C 0.1634(2) 0.51350(14) 0.42683(16) 0.0750(8) Uani 1 1 d . .
H19 H 0.1117 0.5440 0.4031 0.090 Uiso 1 1 calc R U
C20 C 0.15371(19) 0.50538(14) 0.49477(15) 0.0698(7) Uani 1 1 d . .
H20 H 0.0937 0.5290 0.5172 0.084 Uiso 1 1 calc R U
C21 C 0.23210(17) 0.46242(13) 0.53077(11) 0.0547(5) Uani 1 1 d . .
H21 H 0.2233 0.4568 0.5772 0.066 Uiso 1 1 calc R U
C22 C 0.59699(16) 0.36398(13) 0.47528(11) 0.0521(5) Uani 1 1 d . .
H22A H 0.5890 0.4158 0.4566 0.078 Uiso 1 1 calc R U
H22B H 0.6264 0.3291 0.4415 0.078 Uiso 1 1 calc R U
H22C H 0.6479 0.3657 0.5129 0.078 Uiso 1 1 calc R U
C23 C 0.5626(2) 0.19850(13) 0.55014(12) 0.0674(6) Uani 1 1 d . .
H23A H 0.5524 0.2189 0.5949 0.101 Uiso 1 1 calc R U
H23B H 0.6374 0.2107 0.5347 0.101 Uiso 1 1 calc R U
H23C H 0.5524 0.1425 0.5506 0.101 Uiso 1 1 calc R U

loop_
_atom_site_aniso_label
_atom_site_aniso_U_11
_atom_site_aniso_U_22
_atom_site_aniso_U_33
_atom_site_aniso_U_23
_atom_site_aniso_U_13
_atom_site_aniso_U_12
S1 0.0476(3) 0.0401(3) 0.0471(3) -0.01191(19) 0.0085(2) -0.0057(2)
N1 0.0418(8) 0.0397(8) 0.0333(7) -0.0015(6) -0.0020(6) 0.0026(6)
N2 0.0356(8) 0.0383(8) 0.0357(7) -0.0022(6) 0.0040(6) -0.0007(6)
O1 0.0519(8) 0.0546(8) 0.0468(7) -0.0167(6) -0.0082(6) 0.0160(6)
O2 0.0617(11) 0.0597(10) 0.1197(14) -0.0294(9) 0.0350(10) -0.0244(8)
O3 0.0830(11) 0.0672(10) 0.0507(8) -0.0258(7) 0.0020(8) 0.0036(8)
C1 0.0362(9) 0.0349(8) 0.0363(9) -0.0016(7) 0.0002(7) 0.0002(7)
C2 0.0399(9) 0.0343(8) 0.0381(9) -0.0040(7) 0.0005(7) 0.0031(7)
C3 0.0484(11) 0.0432(10) 0.0358(9) -0.0068(7) 0.0043(8) -0.0010(8)
C4 0.0585(13) 0.0501(11) 0.0523(11) -0.0084(9) 0.0066(10) 0.0079(10)
C5 0.0830(17) 0.0496(12) 0.0588(13) -0.0201(10) 0.0104(12) -0.0002(11)
C6 0.0859(17) 0.0569(13) 0.0488(12) -0.0185(10) -0.0023(11) -0.0082(12)
C7 0.0610(13) 0.0556(12) 0.0411(10) -0.0065(9) -0.0046(9) -0.0061(10)
C8 0.0475(10) 0.0425(10) 0.0328(8) -0.0017(7) 0.0035(8) -0.0037(8)
C9 0.0409(9) 0.0392(9) 0.0339(8) 0.0011(7) 0.0021(7) -0.0027(7)
C10 0.0450(10) 0.0400(9) 0.0386(9) 0.0024(7) -0.0054(8) -0.0044(8)
C11 0.0574(12) 0.0538(11) 0.0410(10) 0.0064(8) -0.0034(9) -0.0064(10)
C12 0.0761(16) 0.0621(13) 0.0493(12) 0.0155(10) -0.0189(11) -0.0100(12)
C13 0.0648(15) 0.0603(13) 0.0809(17) 0.0138(12) -0.0293(14) 0.0050(12)
C14 0.0497(12) 0.0661(14) 0.0752(15) 0.0017(11) -0.0036(11) 0.0093(11)
C15 0.0501(11) 0.0548(11) 0.0461(10) 0.0038(9) -0.0019(9) 0.0023(9)
C16 0.0366(9) 0.0341(9) 0.0467(10) -0.0010(7) -0.0056(8) -0.0043(7)
C17 0.0425(11) 0.0758(14) 0.0480(11) 0.0111(10) -0.0060(9) -0.0041(10)
C18 0.0631(15) 0.0925(18) 0.0630(14) 0.0326(13) -0.0192(12) -0.0182(14)
C19 0.0509(14) 0.0590(14) 0.115(2) 0.0221(14) -0.0322(15) -0.0045(11)
C20 0.0458(12) 0.0597(14) 0.104(2) -0.0194(13) -0.0227(13) 0.0090(10)
C21 0.0414(11) 0.0601(12) 0.0626(13) -0.0151(10) -0.0099(9) 0.0043(9)
C22 0.0438(11) 0.0526(11) 0.0600(12) 0.0029(9) 0.0137(9) -0.0050(9)
C23 0.1019(19) 0.0411(11) 0.0592(13) 0.0044(9) -0.0020(13) 0.0102(12)

loop_
_atom_type_symbol
_atom_type_description
_atom_type_scat_dispersion_real
_atom_type_scat_dispersion_imag
_atom_type_scat_source
C C 0.0033 0.0016 'International Tables Vol C Tables 4.2.6.8 and 6.1.1.4'
H H 0.0000 0.0000 'International Tables Vol C Tables 4.2.6.8 and 6.1.1.4'
N N 0.0061 0.0033 'International Tables Vol C Tables 4.2.6.8 and 6.1.1.4'
O O 0.0106 0.0060 'International Tables Vol C Tables 4.2.6.8 and 6.1.1.4'
S S 0.1246 0.1234 'International Tables Vol C Tables 4.2.6.8 and 6.1.1.4'

loop_
_geom_angle_atom_site_label_1
_geom_angle_atom_site_label_2
_geom_angle_atom_site_label_3
_geom_angle
O2 S1 O3 119.42(11)
O2 S1 N2 107.10(9)
O3 S1 N2 108.37(9)
O2 S1 C23 109.34(13)
O3 S1 C23 105.84(11)
N2 S1 C23 106.05(10)
C9 N1 C2 120.05(15)
C1 N2 C22 118.68(14)
C1 N2 S1 121.33(11)
C22 N2 S1 118.12(12)
C3 O1 C2 117.79(14)
C2 C1 N2 117.32(15)
C2 C1 C16 125.50(15)
N2 C1 C16 116.64(14)
C1 C2 N1 122.00(15)
C1 C2 O1 117.62(15)
N1 C2 O1 120.35(14)
O1 C3 C8 120.54(16)
O1 C3 C4 117.01(17)
C8 C3 C4 122.44(17)
C5 C4 C3 118.5(2)
C5 C4 H4 120.7
C3 C4 H4 120.7
C4 C5 C6 120.3(2)
C4 C5 H5 119.8
C6 C5 H5 119.8
C7 C6 C5 120.5(2)
C7 C6 H6 119.8
C5 C6 H6 119.8
C6 C7 C8 120.7(2)
C6 C7 H7 119.7
C8 C7 H7 119.7
C3 C8 C7 117.55(17)
C3 C8 C9 116.47(16)
C7 C8 C9 125.84(18)
N1 C9 C8 121.14(16)
N1 C9 C10 117.65(16)
C8 C9 C10 121.15(15)
C15 C10 C11 119.14(17)
C15 C10 C9 120.11(16)
C11 C10 C9 120.75(17)
C12 C11 C10 120.3(2)
C12 C11 H11 119.9
C10 C11 H11 119.9
C13 C12 C11 119.9(2)
C13 C12 H12 120.0
C11 C12 H12 120.0
C12 C13 C14 120.6(2)
C12 C13 H13 119.7
C14 C13 H13 119.7
C15 C14 C13 119.6(2)
C15 C14 H14 120.2
C13 C14 H14 120.2
C14 C15 C10 120.36(19)
C14 C15 H15 119.8
C10 C15 H15 119.8
C17 C16 C21 117.04(18)
C17 C16 C1 119.84(17)
C21 C16 C1 123.08(16)
C18 C17 C16 120.8(2)
C18 C17 H17 119.6
C16 C17 H17 119.6
C19 C18 C17 120.4(2)
C19 C18 H18 119.8
C17 C18 H18 119.8
C20 C19 C18 119.7(2)
C20 C19 H19 120.1
C18 C19 H19 120.1
C19 C20 C21 120.6(2)
C19 C20 H20 119.7
C21 C20 H20 119.7
C20 C21 C16 121.3(2)
C20 C21 H21 119.3
C16 C21 H21 119.3
N2 C22 H22A 109.5
N2 C22 H22B 109.5
H22A C22 H22B 109.5
N2 C22 H22C 109.5
H22A C22 H22C 109.5
H22B C22 H22C 109.5
S1 C23 H23A 109.5
S1 C23 H23B 109.5
H23A C23 H23B 109.5
S1 C23 H23C 109.5
H23A C23 H23C 109.5
H23B C23 H23C 109.5

loop_
_geom_bond_atom_site_label_1
_geom_bond_atom_site_label_2
_geom_bond_distance
S1 O2 1.4213(16)
S1 O3 1.4231(14)
S1 N2 1.6235(15)
S1 C23 1.759(2)
N1 C9 1.302(2)
N1 C2 1.376(2)
N2 C1 1.434(2)
N2 C22 1.463(2)
O1 C3 1.376(2)
O1 C2 1.392(2)
C1 C2 1.357(2)
C1 C16 1.475(2)
C3 C8 1.384(3)
C3 C4 1.386(3)
C4 C5 1.376(3)
C4 H4 0.9300
C5 C6 1.387(3)
C5 H5 0.9300
C6 C7 1.369(3)
C6 H6 0.9300
C7 C8 1.399(3)
C7 H7 0.9300
C8 C9 1.465(2)
C9 C10 1.478(2)
C10 C15 1.389(3)
C10 C11 1.399(3)
C11 C12 1.380(3)
C11 H11 0.9300
C12 C13 1.374(4)
C12 H12 0.9300
C13 C14 1.388(4)
C13 H13 0.9300
C14 C15 1.383(3)
C14 H14 0.9300
C15 H15 0.9300
C16 C17 1.392(3)
C16 C21 1.397(3)
C17 C18 1.391(3)
C17 H17 0.9300
C18 C19 1.371(4)
C18 H18 0.9300
C19 C20 1.358(4)
C19 H19 0.9300
C20 C21 1.380(3)
C20 H20 0.9300
C21 H21 0.9300
C22 H22A 0.9600
C22 H22B 0.9600
C22 H22C 0.9600
C23 H23A 0.9600
C23 H23B 0.9600
C23 H23C 0.9600

loop_
_geom_torsion_atom_site_label_1
_geom_torsion_atom_site_label_2
_geom_torsion_atom_site_label_3
_geom_torsion_atom_site_label_4
_geom_torsion
O2 S1 N2 C1 14.03(17)
O3 S1 N2 C1 144.09(13)
C23 S1 N2 C1 -102.65(15)
O2 S1 N2 C22 178.27(15)
O3 S1 N2 C22 -51.67(16)
C23 S1 N2 C22 61.58(16)
C22 N2 C1 C2 -72.0(2)
S1 N2 C1 C2 92.13(18)
C22 N2 C1 C16 100.07(19)
S1 N2 C1 C16 -95.78(16)
N2 C1 C2 N1 -8.5(2)
C16 C1 C2 N1 -179.77(16)
N2 C1 C2 O1 173.73(15)
C16 C1 C2 O1 2.4(3)
C9 N1 C2 C1 172.19(17)
C9 N1 C2 O1 -10.1(3)
C3 O1 C2 C1 -160.28(16)
C3 O1 C2 N1 21.9(2)
C2 O1 C3 C8 -17.5(2)
C2 O1 C3 C4 162.53(17)
O1 C3 C4 C5 -179.34(19)
C8 C3 C4 C5 0.6(3)
C3 C4 C5 C6 0.5(3)
C4 C5 C6 C7 -0.5(4)
C5 C6 C7 C8 -0.5(3)
O1 C3 C8 C7 178.35(17)
C4 C3 C8 C7 -1.6(3)
O1 C3 C8 C9 2.2(3)
C4 C3 C8 C9 -177.78(17)
C6 C7 C8 C3 1.6(3)
C6 C7 C8 C9 177.30(19)
C2 N1 C9 C8 -6.0(3)
C2 N1 C9 C10 176.77(15)
C3 C8 C9 N1 10.0(3)
C7 C8 C9 N1 -165.77(18)
C3 C8 C9 C10 -172.91(16)
C7 C8 C9 C10 11.3(3)
N1 C9 C10 C15 41.5(2)
C8 C9 C10 C15 -135.66(19)
N1 C9 C10 C11 -138.32(18)
C8 C9 C10 C11 44.5(2)
C15 C10 C11 C12 1.7(3)
C9 C10 C11 C12 -178.43(18)
C10 C11 C12 C13 0.0(3)
C11 C12 C13 C14 -1.6(3)
C12 C13 C14 C15 1.5(4)
C13 C14 C15 C10 0.3(3)
C11 C10 C15 C14 -1.8(3)
C9 C10 C15 C14 178.30(18)
C2 C1 C16 C17 151.84(19)
N2 C1 C16 C17 -19.5(2)
C2 C1 C16 C21 -25.8(3)
N2 C1 C16 C21 162.80(17)
C21 C16 C17 C18 3.8(3)
C1 C16 C17 C18 -174.03(19)
C16 C17 C18 C19 -0.8(3)
C17 C18 C19 C20 -2.2(4)
C18 C19 C20 C21 2.1(4)
C19 C20 C21 C16 1.0(3)
C17 C16 C21 C20 -3.9(3)
C1 C16 C21 C20 173.81(18)
